data_7205100
loop_
_publ_author_name
'Nayak, Susanta K.'
'Venugopala, K. N.'
'Chopra, Deepak'
'Row, T. N. Guru'

_publ_section_title
;
 Insights into conformational and packing features in a series of aryl
 substituted
 ethyl-6-methyl-4-phenyl-2-oxo-1,2,3,4-tetrahydropyrimidine-5-carboxylates
;
_journal_issue 2
_journal_name_full CrystEngComm
_journal_page_first 591
_journal_paper_doi 10.1039/c0ce00045k
_journal_volume 13
_journal_year 2011
_chemical_compound_source 'see text'
_chemical_formula_moiety 'C14 H14 F N2 O3'
_chemical_formula_sum 'C14 H14 F N2 O3'
_chemical_formula_weight 277.27
_chemical_name_systematic ?
_space_group_IT_number 2
_symmetry_cell_setting triclinic
_symmetry_Int_Tables_number 2
_symmetry_space_group_name_Hall '-P 1'
_symmetry_space_group_name_H-M 'P -1'
_atom_sites_solution_hydrogens geom
_atom_sites_solution_primary direct
_atom_sites_solution_secondary difmap
_cell_angle_alpha 106.417(1)
_cell_angle_beta 104.611(1)
_cell_angle_gamma 100.197(1)
_cell_formula_units_Z 2
_cell_length_a 7.5291(6)
_cell_length_b 9.0289(7)
_cell_length_c 11.2318(9)
_cell_measurement_reflns_used 430
_cell_measurement_temperature 292(2)
_cell_measurement_theta_max 27.98
_cell_measurement_theta_min 0.98
_cell_volume 682.88(9)
_computing_cell_refinement SMART
_computing_data_collection 'SMART (Bruker, 1998)'
_computing_data_reduction 'SAINT (Bruker, 1998)'
_computing_molecular_graphics 'Ortep-3 for Windows (Farrugia, 1997) and CAMERON (Watkin et al., 1993)'
_computing_publication_material 'PLATON (Spek, 2003)'
_computing_structure_refinement 'SHELXL-97 (Sheldrick, 1997)'
_computing_structure_solution 'SHELXTL V6.14 (Bruker, 2000)'
_diffrn_ambient_temperature 292(2)
_diffrn_measured_fraction_theta_full 0.996
_diffrn_measured_fraction_theta_max 0.996
_diffrn_measurement_device_type 'Bruker SMART CCD area detector'
_diffrn_measurement_method '\f and \w scans'
_diffrn_radiation_monochromator graphite
_diffrn_radiation_probe x-ray
_diffrn_radiation_source 'fine-focus sealed tube'
_diffrn_radiation_type MoK\a
_diffrn_radiation_wavelength 0.71073
_diffrn_reflns_av_R_equivalents 0.0165
_diffrn_reflns_av_sigmaI/netI 0.0216
_diffrn_reflns_limit_h_max 8
_diffrn_reflns_limit_h_min -8
_diffrn_reflns_limit_k_max 10
_diffrn_reflns_limit_k_min -10
_diffrn_reflns_limit_l_max 13
_diffrn_reflns_limit_l_min -13
_diffrn_reflns_number 6549
_diffrn_reflns_reduction_process
;
;
_diffrn_reflns_theta_full 24.99
_diffrn_reflns_theta_max 24.99
_diffrn_reflns_theta_min 2.00
_exptl_absorpt_coefficient_mu 0.105
_exptl_absorpt_correction_T_max 0.9763
_exptl_absorpt_correction_T_min 0.9672
_exptl_absorpt_correction_type multi-scan
_exptl_absorpt_process_details 'SADABS, (Sheldrick, 1996)'
_exptl_crystal_colour colorless
_exptl_crystal_density_diffrn 1.348
_exptl_crystal_density_method 'Not Measured'
_exptl_crystal_description block
_exptl_crystal_F_000 290
_exptl_crystal_size_max 0.32
_exptl_crystal_size_mid 0.28
_exptl_crystal_size_min 0.23
_refine_diff_density_max 0.346
_refine_diff_density_min -0.273
_refine_diff_density_rms 0.087
_refine_ls_extinction_coef 0.056(8)
_refine_ls_extinction_expression Fc^*^=kFc[1+0.001xFc^2^\l^3^/sin(2\q)]^-1/4^
_refine_ls_extinction_method SHELXL
_refine_ls_goodness_of_fit_ref 1.062
_refine_ls_hydrogen_treatment constr
_refine_ls_matrix_type full
_refine_ls_number_parameters 194
_refine_ls_number_reflns 2399
_refine_ls_number_restraints 0
_refine_ls_restrained_S_all 1.062
_refine_ls_R_factor_all 0.0645
_refine_ls_R_factor_gt 0.0537
_refine_ls_shift/su_max 0.000
_refine_ls_shift/su_mean 0.000
_refine_ls_structure_factor_coef Fsqd
_refine_ls_weighting_details 'calc w=1/[\s^2^(Fo^2^)+(0.0760P)^2^+0.1309P] where P=(Fo^2^+2Fc^2^)/3'
_refine_ls_weighting_scheme calc
_refine_ls_wR_factor_gt 0.1313
_refine_ls_wR_factor_ref 0.1389
_reflns_number_gt 1963
_reflns_number_total 2399
_reflns_threshold_expression >2sigma(I)
_cod_data_source_file C0CE00045K.TXT
_cod_data_source_block vsk12_m
_cod_depositor_comments
;
The following automatic conversions were performed:
'_symmetry_cell_setting' value 'Triclinic' changed to 'triclinic'
according to '/home/saulius/struct/CIF-dictionaries/cif_core.dic'
dictionary named 'cif_core.dic' version 2.4.1 from 2010-06-29.

Automatic conversion script
Id: cif_fix_enum 1555 2011-01-17 13:19:09Z saulius 
;
_cod_database_code 7205100

loop_
_symmetry_equiv_pos_site_id
_symmetry_equiv_pos_as_xyz
1 x,y,z
2 -x,-y,-z

loop_
_atom_site_label
_atom_site_type_symbol
_atom_site_fract_x
_atom_site_fract_y
_atom_site_fract_z
_atom_site_U_iso_or_equiv
_atom_site_adp_type
_atom_site_occupancy
_atom_site_symmetry_multiplicity
_atom_site_calc_flag
_atom_site_refinement_flags
_atom_site_disorder_assembly
_atom_site_disorder_group
F1 F 0.9092(3) 0.8199(2) 0.3411(2) 0.1028(9) Uani 0.842(4) 1 d P A 1
F1A F 0.6097(13) 0.3500(12) 0.3562(8) 0.080(4) Uani 0.158(4) 1 d P A 2
O1 O 0.73380(17) 0.13907(16) 0.05635(15) 0.0588(4) Uani 1 1 d . . .
O2 O 0.15152(18) 0.54729(16) 0.15850(14) 0.0570(4) Uani 1 1 d . . .
O3 O 0.43132(17) 0.72724(15) 0.21932(13) 0.0539(4) Uani 1 1 d . . .
C3 C 0.4301(2) 0.4611(2) 0.14012(15) 0.0386(4) Uani 1 1 d . . .
C4 C 0.6462(2) 0.5227(2) 0.18866(16) 0.0394(4) Uani 1 1 d . . .
H4 H 0.6802 0.6147 0.1612 0.047 Uiso 1 1 calc R . .
N2 N 0.72921(19) 0.39891(17) 0.12733(14) 0.0445(4) Uani 1 1 d . . .
H2N H 0.8399 0.4301 0.1206 0.053 Uiso 1 1 calc R . .
N1 N 0.4543(2) 0.19710(18) 0.05743(15) 0.0473(4) Uani 1 1 d . . .
H1N H 0.3978 0.0964 0.0291 0.057 Uiso 1 1 calc R . .
C2 C 0.3450(2) 0.3038(2) 0.07640(16) 0.0405(4) Uani 1 1 d . . .
C5 C 0.3199(2) 0.5770(2) 0.17022(16) 0.0416(4) Uani 1 1 d . . .
C1 C 0.6468(2) 0.2409(2) 0.08078(17) 0.0430(4) Uani 1 1 d . . .
C9 C 0.7303(2) 0.5782(2) 0.33681(17) 0.0447(4) Uani 1 1 d . A .
C6 C 0.3437(3) 0.8538(3) 0.2633(2) 0.0658(6) Uani 1 1 d . . .
H6A H 0.2835 0.8339 0.3262 0.079 Uiso 1 1 calc R . .
H6B H 0.2473 0.8585 0.1896 0.079 Uiso 1 1 calc R . .
C8 C 0.1354(3) 0.2248(2) 0.0165(2) 0.0585(6) Uani 1 1 d . . .
H8A H 0.0712 0.2987 -0.0099 0.088 Uiso 1 1 calc R . .
H8B H 0.0876 0.1932 0.0797 0.088 Uiso 1 1 calc R . .
H8C H 0.1133 0.1319 -0.0585 0.088 Uiso 1 1 calc R . .
C10 C 0.8582(3) 0.7249(3) 0.4070(2) 0.0691(6) Uani 1 1 d . . .
C14 C 0.6874(4) 0.4813(3) 0.4067(2) 0.0670(6) Uani 1 1 d . . .
C13 C 0.7715(5) 0.5314(5) 0.5417(3) 0.0936(9) Uani 1 1 d . A .
H13 H 0.7431 0.4637 0.5871 0.112 Uiso 1 1 calc R . .
C12 C 0.8956(5) 0.6796(5) 0.6077(3) 0.1050(12) Uani 1 1 d . . .
H12 H 0.9494 0.7137 0.6983 0.126 Uiso 1 1 calc R A .
C7 C 0.4948(4) 1.0060(3) 0.3246(3) 0.0898(8) Uani 1 1 d . . .
H7A H 0.5505 1.0263 0.2608 0.135 Uiso 1 1 calc R . .
H7B H 0.5911 0.9990 0.3958 0.135 Uiso 1 1 calc R . .
H7C H 0.4412 1.0918 0.3572 0.135 Uiso 1 1 calc R . .
C11 C 0.9405(4) 0.7772(4) 0.5413(3) 0.1006(10) Uani 1 1 d . A .
H11 H 1.0257 0.8781 0.5857 0.121 Uiso 1 1 calc R . .

loop_
_atom_site_aniso_label
_atom_site_aniso_U_11
_atom_site_aniso_U_22
_atom_site_aniso_U_33
_atom_site_aniso_U_23
_atom_site_aniso_U_13
_atom_site_aniso_U_12
F1 0.0956(14) 0.0608(11) 0.1086(15) 0.0124(10) 0.0126(11) -0.0283(9)
F1A 0.087(7) 0.080(7) 0.065(5) 0.038(5) 0.019(4) -0.005(5)
O1 0.0358(7) 0.0457(7) 0.0877(10) 0.0087(7) 0.0240(7) 0.0106(6)
O2 0.0366(7) 0.0573(8) 0.0744(9) 0.0175(7) 0.0168(6) 0.0159(6)
O3 0.0420(7) 0.0428(7) 0.0680(9) 0.0113(6) 0.0105(6) 0.0125(6)
C3 0.0316(9) 0.0444(9) 0.0386(9) 0.0158(7) 0.0091(7) 0.0082(7)
C4 0.0328(9) 0.0377(9) 0.0464(10) 0.0147(7) 0.0126(7) 0.0058(7)
N2 0.0286(7) 0.0456(9) 0.0550(9) 0.0111(7) 0.0167(6) 0.0045(6)
N1 0.0311(8) 0.0378(8) 0.0659(10) 0.0096(7) 0.0165(7) 0.0044(6)
C2 0.0313(9) 0.0450(10) 0.0439(9) 0.0151(8) 0.0116(7) 0.0079(7)
C5 0.0357(10) 0.0459(10) 0.0402(9) 0.0153(7) 0.0074(7) 0.0099(7)
C1 0.0333(9) 0.0430(10) 0.0492(10) 0.0107(8) 0.0155(7) 0.0070(8)
C9 0.0318(9) 0.0492(10) 0.0482(10) 0.0116(8) 0.0087(7) 0.0135(7)
C6 0.0594(13) 0.0525(12) 0.0765(14) 0.0099(10) 0.0142(11) 0.0238(10)
C8 0.0321(10) 0.0528(11) 0.0751(14) 0.0076(10) 0.0116(9) 0.0055(8)
C10 0.0519(12) 0.0604(13) 0.0681(14) 0.0018(11) 0.0030(10) 0.0063(10)
C14 0.0749(15) 0.0767(17) 0.0534(13) 0.0274(12) 0.0190(11) 0.0237(13)
C13 0.106(2) 0.139(3) 0.0569(15) 0.0463(17) 0.0286(15) 0.060(2)
C12 0.095(2) 0.149(3) 0.0488(15) 0.0015(19) -0.0009(15) 0.066(2)
C7 0.093(2) 0.0515(14) 0.111(2) 0.0119(13) 0.0281(16) 0.0166(13)
C11 0.0745(18) 0.096(2) 0.0752(19) -0.0176(16) -0.0139(15) 0.0173(15)

loop_
_atom_type_symbol
_atom_type_description
_atom_type_scat_dispersion_real
_atom_type_scat_dispersion_imag
_atom_type_scat_source
O O 0.0106 0.0060 'International Tables Vol C Tables 4.2.6.8 and 6.1.1.4'
N N 0.0061 0.0033 'International Tables Vol C Tables 4.2.6.8 and 6.1.1.4'
H H 0.0000 0.0000 'International Tables Vol C Tables 4.2.6.8 and 6.1.1.4'
C C 0.0033 0.0016 'International Tables Vol C Tables 4.2.6.8 and 6.1.1.4'

loop_
_geom_angle_atom_site_label_1
_geom_angle_atom_site_label_2
_geom_angle_atom_site_label_3
_geom_angle
_geom_angle_site_symmetry_1
_geom_angle_site_symmetry_3
_geom_angle_publ_flag
C5 O3 C6 116.95(15) . . ?
C2 C3 C5 121.62(15) . . ?
C2 C3 C4 120.44(15) . . ?
C5 C3 C4 117.88(15) . . ?
N2 C4 C9 110.26(13) . . ?
N2 C4 C3 109.87(13) . . ?
C9 C4 C3 112.93(13) . . ?
N2 C4 H4 107.9 . . ?
C9 C4 H4 107.9 . . ?
C3 C4 H4 107.9 . . ?
C1 N2 C4 125.30(14) . . ?
C1 N2 H2N 117.4 . . ?
C4 N2 H2N 117.4 . . ?
C1 N1 C2 124.30(15) . . ?
C1 N1 H1N 117.9 . . ?
C2 N1 H1N 117.9 . . ?
C3 C2 N1 119.85(14) . . ?
C3 C2 C8 127.20(16) . . ?
N1 C2 C8 112.92(15) . . ?
O2 C5 O3 121.95(16) . . ?
O2 C5 C3 126.92(16) . . ?
O3 C5 C3 111.08(14) . . ?
O1 C1 N2 123.53(15) . . ?
O1 C1 N1 120.71(16) . . ?
N2 C1 N1 115.73(15) . . ?
C10 C9 C14 116.8(2) . . ?
C10 C9 C4 121.46(18) . . ?
C14 C9 C4 121.72(18) . . ?
O3 C6 C7 107.69(19) . . ?
O3 C6 H6A 110.2 . . ?
C7 C6 H6A 110.2 . . ?
O3 C6 H6B 110.2 . . ?
C7 C6 H6B 110.2 . . ?
H6A C6 H6B 108.5 . . ?
C2 C8 H8A 109.5 . . ?
C2 C8 H8B 109.5 . . ?
H8A C8 H8B 109.5 . . ?
C2 C8 H8C 109.5 . . ?
H8A C8 H8C 109.5 . . ?
H8B C8 H8C 109.5 . . ?
F1 C10 C9 118.3(2) . . ?
F1 C10 C11 118.8(3) . . ?
C9 C10 C11 122.8(3) . . ?
F1A C14 C9 121.5(4) . . ?
F1A C14 C13 116.1(5) . . ?
C9 C14 C13 121.0(3) . . ?
C12 C13 C14 120.2(3) . . ?
C12 C13 H13 119.9 . . ?
C14 C13 H13 119.9 . . ?
C11 C12 C13 120.0(3) . . ?
C11 C12 H12 120.0 . . ?
C13 C12 H12 120.0 . . ?
C6 C7 H7A 109.5 . . ?
C6 C7 H7B 109.5 . . ?
H7A C7 H7B 109.5 . . ?
C6 C7 H7C 109.5 . . ?
H7A C7 H7C 109.5 . . ?
H7B C7 H7C 109.5 . . ?
C12 C11 C10 119.2(3) . . ?
C12 C11 H11 120.4 . . ?
C10 C11 H11 120.4 . . ?

loop_
_geom_bond_atom_site_label_1
_geom_bond_atom_site_label_2
_geom_bond_distance
_geom_bond_site_symmetry_2
_geom_bond_publ_flag
F1 C10 1.348(3) . ?
F1A C14 1.130(9) . ?
O1 C1 1.230(2) . ?
O2 C5 1.213(2) . ?
O3 C5 1.338(2) . ?
O3 C6 1.448(2) . ?
C3 C2 1.346(2) . ?
C3 C5 1.465(2) . ?
C3 C4 1.522(2) . ?
C4 N2 1.464(2) . ?
C4 C9 1.518(2) . ?
C4 H4 0.9800 . ?
N2 C1 1.339(2) . ?
N2 H2N 0.8600 . ?
N1 C1 1.368(2) . ?
N1 C2 1.380(2) . ?
N1 H1N 0.8600 . ?
C2 C8 1.499(2) . ?
C9 C10 1.371(3) . ?
C9 C14 1.379(3) . ?
C6 C7 1.474(3) . ?
C6 H6A 0.9700 . ?
C6 H6B 0.9700 . ?
C8 H8A 0.9600 . ?
C8 H8B 0.9600 . ?
C8 H8C 0.9600 . ?
C10 C11 1.380(4) . ?
C14 C13 1.390(3) . ?
C13 C12 1.363(5) . ?
C13 H13 0.9300 . ?
C12 C11 1.357(5) . ?
C12 H12 0.9300 . ?
C7 H7A 0.9600 . ?
C7 H7B 0.9600 . ?
C7 H7C 0.9600 . ?
C11 H11 0.9300 . ?

loop_
_geom_torsion_atom_site_label_1
_geom_torsion_atom_site_label_2
_geom_torsion_atom_site_label_3
_geom_torsion_atom_site_label_4
_geom_torsion
_geom_torsion_site_symmetry_1
_geom_torsion_site_symmetry_2
_geom_torsion_site_symmetry_3
_geom_torsion_site_symmetry_4
_geom_torsion_publ_flag
C2 C3 C4 N2 14.3(2) . . . . ?
C5 C3 C4 N2 -168.41(14) . . . . ?
C2 C3 C4 C9 -109.29(18) . . . . ?
C5 C3 C4 C9 68.03(19) . . . . ?
C9 C4 N2 C1 99.86(19) . . . . ?
C3 C4 N2 C1 -25.2(2) . . . . ?
C5 C3 C2 N1 -175.77(15) . . . . ?
C4 C3 C2 N1 1.4(2) . . . . ?
C5 C3 C2 C8 6.2(3) . . . . ?
C4 C3 C2 C8 -176.60(17) . . . . ?
C1 N1 C2 C3 -10.7(3) . . . . ?
C1 N1 C2 C8 167.57(17) . . . . ?
C6 O3 C5 O2 2.5(3) . . . . ?
C6 O3 C5 C3 -175.20(15) . . . . ?
C2 C3 C5 O2 9.9(3) . . . . ?
C4 C3 C5 O2 -167.35(16) . . . . ?
C2 C3 C5 O3 -172.51(15) . . . . ?
C4 C3 C5 O3 10.2(2) . . . . ?
C4 N2 C1 O1 -163.54(17) . . . . ?
C4 N2 C1 N1 18.3(3) . . . . ?
C2 N1 C1 O1 -176.89(16) . . . . ?
C2 N1 C1 N2 1.3(3) . . . . ?
N2 C4 C9 C10 106.8(2) . . . . ?
C3 C4 C9 C10 -129.83(19) . . . . ?
N2 C4 C9 C14 -70.7(2) . . . . ?
C3 C4 C9 C14 52.7(2) . . . . ?
C5 O3 C6 C7 174.64(19) . . . . ?
C14 C9 C10 F1 177.4(2) . . . . ?
C4 C9 C10 F1 -0.3(3) . . . . ?
C14 C9 C10 C11 -0.8(3) . . . . ?
C4 C9 C10 C11 -178.4(2) . . . . ?
C10 C9 C14 F1A -166.6(6) . . . . ?
C4 C9 C14 F1A 11.1(7) . . . . ?
C10 C9 C14 C13 -0.2(3) . . . . ?
C4 C9 C14 C13 177.4(2) . . . . ?
F1A C14 C13 C12 168.4(6) . . . . ?
C9 C14 C13 C12 1.4(4) . . . . ?
C14 C13 C12 C11 -1.5(4) . . . . ?
C13 C12 C11 C10 0.4(4) . . . . ?
F1 C10 C11 C12 -177.4(3) . . . . ?
C9 C10 C11 C12 0.7(4) . . . . ?
